data_1515778
loop_
_publ_author_name
'Yurkerwich, Kevin'
'Buccella, Daniela'
'Melnick, Jonathan G.'
'Parkin, Gerard'

_publ_section_title
;
 Tris(2-mercapto-1-tert-butylimidazolyl)hydroborato gallium derivatives:
 synthesis of di- and trigallium compounds in a sulfur-rich coordination
 environment
;
_journal_issue 2
_journal_name_full 'Chemical Science'
_journal_page_first 210
_journal_paper_doi 10.1039/c0sc00145g
_journal_volume 1
_journal_year 2010
_chemical_formula_sum 'C23 H37 B Cl5 Ga2 N7 S3'
_chemical_formula_weight 835.28
_chemical_name_systematic
;
?
;
_space_group_IT_number 14
_symmetry_cell_setting monoclinic
_symmetry_space_group_name_Hall '-P 2yn'
_symmetry_space_group_name_H-M 'P 1 21/n 1'
_atom_sites_solution_hydrogens geom
_atom_sites_solution_primary direct
_atom_sites_solution_secondary difmap
_audit_creation_method SHELXL-97
_cell_angle_alpha 90.00
_cell_angle_beta 95.1970(10)
_cell_angle_gamma 90.00
_cell_formula_units_Z 8
_cell_length_a 16.0697(7)
_cell_length_b 17.5534(8)
_cell_length_c 26.6647(12)
_cell_measurement_reflns_used 9955
_cell_measurement_temperature 125(2)
_cell_measurement_theta_max 32.40
_cell_measurement_theta_min 2.30
_cell_volume 7490.6(6)
_computing_cell_refinement 'Bruker SAINT'
_computing_data_collection 'Bruker APEX2'
_computing_data_reduction 'Bruker SAINT'
_computing_molecular_graphics 'Bruker SHELXTL'
_computing_publication_material 'Bruker SHELXTL'
_computing_structure_refinement 'SHELXL-97 (Sheldrick, 2008)'
_computing_structure_solution 'SHELXS-97 (Sheldrick, 2008)'
_diffrn_ambient_temperature 125(2)
_diffrn_measured_fraction_theta_full 0.954
_diffrn_measured_fraction_theta_max 0.954
_diffrn_measurement_device_type 'Bruker APEX-II CCD'
_diffrn_measurement_method '\f and \w scans'
_diffrn_radiation_monochromator graphite
_diffrn_radiation_source 'fine-focus sealed tube'
_diffrn_radiation_type MoK\a
_diffrn_radiation_wavelength 0.71073
_diffrn_reflns_av_R_equivalents 0.0244
_diffrn_reflns_av_sigmaI/netI 0.0192
_diffrn_reflns_limit_h_max 24
_diffrn_reflns_limit_h_min -23
_diffrn_reflns_limit_k_max 25
_diffrn_reflns_limit_k_min -25
_diffrn_reflns_limit_l_max 39
_diffrn_reflns_limit_l_min -40
_diffrn_reflns_number 127603
_diffrn_reflns_theta_full 32.65
_diffrn_reflns_theta_max 32.65
_diffrn_reflns_theta_min 1.39
_exptl_absorpt_coefficient_mu 1.988
_exptl_absorpt_correction_T_max 0.5035
_exptl_absorpt_correction_T_min 0.3817
_exptl_absorpt_correction_type empirical
_exptl_absorpt_process_details sadabs
_exptl_crystal_colour COLORLESS
_exptl_crystal_density_diffrn 1.481
_exptl_crystal_density_method 'not measured'
_exptl_crystal_description BLOCK
_exptl_crystal_F_000 3392
_exptl_crystal_size_max 0.60
_exptl_crystal_size_mid 0.50
_exptl_crystal_size_min 0.40
_refine_diff_density_max 0.873
_refine_diff_density_min -0.534
_refine_diff_density_rms 0.065
_refine_ls_extinction_method none
_refine_ls_goodness_of_fit_ref 1.005
_refine_ls_hydrogen_treatment mixed
_refine_ls_matrix_type full
_refine_ls_number_parameters 747
_refine_ls_number_reflns 26197
_refine_ls_number_restraints 0
_refine_ls_restrained_S_all 1.005
_refine_ls_R_factor_all 0.0375
_refine_ls_R_factor_gt 0.0279
_refine_ls_shift/su_max 0.002
_refine_ls_shift/su_mean 0.000
_refine_ls_structure_factor_coef Fsqd
_refine_ls_weighting_details 'calc w=1/[\s^2^(Fo^2^)+(0.0322P)^2^+5.0714P] where P=(Fo^2^+2Fc^2^)/3'
_refine_ls_weighting_scheme calc
_refine_ls_wR_factor_gt 0.0672
_refine_ls_wR_factor_ref 0.0722
_reflns_number_gt 22182
_reflns_number_total 26197
_reflns_threshold_expression >2sigma(I)
_cod_data_source_file c0sc00145g.txt
_cod_data_source_block 14s10
_cod_depositor_comments
;
The following automatic conversions were performed:

'_symmetry_cell_setting' value 'Monoclinic' changed to 'monoclinic'
according to
/usr/data/users/saulius/automatic-downloads/retrospective/RSC/lib/dictionaries/cif_core.dic
dictionary named 'cif_core.dic' version 2.4.2 from
2011-04-26.

'_exptl_absorpt_correction_type' value 'EMPIRICAL'
changed to 'empirical' according to
/usr/data/users/saulius/automatic-downloads/retrospective/RSC/lib/dictionaries/cif_core.dic
dictionary named 'cif_core.dic' version 2.4.2 from 2011-04-26.

Automatic conversion script
Id: cif_fix_values 2281 2013-09-26 08:29:07Z andrius 
;
_cod_original_sg_symbol_H-M P2(1)/n
_cod_database_code 1515778

loop_
_symmetry_equiv_pos_as_xyz
'x, y, z'
'-x+1/2, y+1/2, -z+1/2'
'-x, -y, -z'
'x-1/2, -y-1/2, z-1/2'

loop_
_atom_site_label
_atom_site_type_symbol
_atom_site_fract_x
_atom_site_fract_y
_atom_site_fract_z
_atom_site_U_iso_or_equiv
_atom_site_adp_type
_atom_site_occupancy
_atom_site_symmetry_multiplicity
_atom_site_calc_flag
_atom_site_refinement_flags
Ga1 Ga 0.974753(10) 0.313795(9) 0.069193(6) 0.01932(3) Uani 1 1 d .
Ga2 Ga 0.371087(9) 0.306021(8) 0.261746(6) 0.01740(3) Uani 1 1 d .
Ga3 Ga 0.796151(10) 0.525299(9) 0.294508(6) 0.02222(3) Uani 1 1 d .
Ga4 Ga 0.500088(11) 0.656694(11) 0.072383(6) 0.02731(4) Uani 1 1 d .
Cl1 Cl 1.09109(2) 0.30633(2) 0.033819(15) 0.03027(8) Uani 1 1 d .
Cl2 Cl 0.26202(2) 0.28060(2) 0.301024(14) 0.02539(7) Uani 1 1 d .
Cl3 Cl 0.70476(2) 0.61688(2) 0.295953(14) 0.02398(6) Uani 1 1 d .
Cl4 Cl 0.80634(2) 0.50423(2) 0.214690(14) 0.02696(7) Uani 1 1 d .
Cl5 Cl 0.91449(3) 0.56176(3) 0.332800(17) 0.03714(9) Uani 1 1 d .
Cl6 Cl 0.75205(3) 0.42296(3) 0.329357(19) 0.04197(10) Uani 1 1 d .
Cl7 Cl 0.47822(4) 0.72870(3) 0.136459(19) 0.05131(13) Uani 1 1 d .
Cl8 Cl 0.62459(3) 0.68052(3) 0.049880(19) 0.04318(11) Uani 1 1 d .
Cl9 Cl 0.48964(4) 0.53800(3) 0.09334(2) 0.05199(13) Uani 1 1 d .
Cl10 Cl 0.40897(3) 0.68624(3) 0.009968(17) 0.04054(10) Uani 1 1 d .
S1 S 0.96093(2) 0.423057(19) 0.113744(13) 0.01948(6) Uani 1 1 d .
S2 S 0.86220(2) 0.30891(2) 0.011200(13) 0.02377(7) Uani 1 1 d .
S3 S 0.96893(2) 0.21333(2) 0.122422(14) 0.02318(7) Uani 1 1 d .
S4 S 0.34529(2) 0.395744(19) 0.200472(13) 0.01888(6) Uani 1 1 d .
S5 S 0.47617(2) 0.35057(2) 0.316877(13) 0.02046(6) Uani 1 1 d .
S6 S 0.41338(2) 0.199959(19) 0.221517(13) 0.02079(6) Uani 1 1 d .
B1 B 0.78719(9) 0.31268(8) 0.12812(5) 0.0165(2) Uani 1 1 d .
H1 H 0.7305(11) 0.3107(10) 0.1465(7) 0.020 Uiso 1 1 d .
B2 B 0.55118(9) 0.34425(9) 0.19970(6) 0.0199(3) Uani 1 1 d .
H2 H 0.6068(12) 0.3565(11) 0.1810(7) 0.024 Uiso 1 1 d .
C11 C 0.92845(8) 0.37878(7) 0.16705(5) 0.0166(2) Uani 1 1 d .
N11 N 0.85851(7) 0.33654(6) 0.16860(4) 0.01628(19) Uani 1 1 d .
C12 C 0.85632(9) 0.31106(8) 0.21745(5) 0.0194(2) Uani 1 1 d .
H12A H 0.8139 0.2801 0.2295 0.023 Uiso 1 1 calc R
N12 N 0.97019(7) 0.38008(6) 0.21354(4) 0.0176(2) Uani 1 1 d .
C13 C 0.92474(9) 0.33754(8) 0.24529(5) 0.0207(2) Uani 1 1 d .
H13A H 0.9390 0.3286 0.2802 0.025 Uiso 1 1 calc R
C14 C 1.05274(8) 0.41784(8) 0.22935(5) 0.0215(2) Uani 1 1 d .
C15 C 1.04702(10) 0.50347(9) 0.21853(7) 0.0290(3) Uani 1 1 d .
H15A H 1.0034 0.5260 0.2373 0.043 Uiso 1 1 calc R
H15B H 1.0331 0.5116 0.1824 0.043 Uiso 1 1 calc R
H15C H 1.1008 0.5275 0.2290 0.043 Uiso 1 1 calc R
C16 C 1.07286(10) 0.40647(10) 0.28602(6) 0.0293(3) Uani 1 1 d .
H16A H 1.0294 0.4305 0.3041 0.044 Uiso 1 1 calc R
H16B H 1.1271 0.4297 0.2966 0.044 Uiso 1 1 calc R
H16C H 1.0751 0.3519 0.2936 0.044 Uiso 1 1 calc R
C17 C 1.12041(9) 0.37932(10) 0.20141(7) 0.0300(3) Uani 1 1 d .
H17A H 1.1226 0.3249 0.2097 0.045 Uiso 1 1 calc R
H17B H 1.1747 0.4027 0.2116 0.045 Uiso 1 1 calc R
H17C H 1.1073 0.3856 0.1650 0.045 Uiso 1 1 calc R
N21 N 0.77246(7) 0.37146(6) 0.08459(4) 0.0181(2) Uani 1 1 d .
C21 C 0.80021(8) 0.37595(8) 0.03847(5) 0.0200(2) Uani 1 1 d .
C22 C 0.72451(9) 0.43551(8) 0.09138(6) 0.0226(3) Uani 1 1 d .
H22A H 0.6972 0.4472 0.1206 0.027 Uiso 1 1 calc R
N22 N 0.77083(8) 0.44162(7) 0.01630(5) 0.0235(2) Uani 1 1 d .
C23 C 0.72320(9) 0.47839(9) 0.04947(6) 0.0269(3) Uani 1 1 d .
H23A H 0.6947 0.5254 0.0437 0.032 Uiso 1 1 calc R
C24 C 0.79129(11) 0.47332(11) -0.03360(6) 0.0339(4) Uani 1 1 d .
C25 C 0.74153(13) 0.54760(13) -0.04329(9) 0.0485(5) Uani 1 1 d .
H25A H 0.7581 0.5844 -0.0166 0.073 Uiso 1 1 calc R
H25B H 0.6816 0.5369 -0.0435 0.073 Uiso 1 1 calc R
H25C H 0.7531 0.5688 -0.0759 0.073 Uiso 1 1 calc R
C26 C 0.76593(15) 0.41694(15) -0.07568(7) 0.0501(6) Uani 1 1 d .
H26A H 0.7982 0.3698 -0.0701 0.075 Uiso 1 1 calc R
H26B H 0.7771 0.4391 -0.1081 0.075 Uiso 1 1 calc R
H26C H 0.7062 0.4056 -0.0759 0.075 Uiso 1 1 calc R
C27 C 0.88494(11) 0.49080(11) -0.03009(7) 0.0380(4) Uani 1 1 d .
H27A H 0.8989 0.5270 -0.0026 0.057 Uiso 1 1 calc R
H27B H 0.8993 0.5130 -0.0619 0.057 Uiso 1 1 calc R
H27C H 0.9166 0.4436 -0.0234 0.057 Uiso 1 1 calc R
C31 C 0.86652(9) 0.18763(7) 0.10263(5) 0.0199(2) Uani 1 1 d .
N31 N 0.79878(7) 0.23136(6) 0.10702(4) 0.0177(2) Uani 1 1 d .
N32 N 0.84198(9) 0.12160(7) 0.07955(5) 0.0245(2) Uani 1 1 d .
C32 C 0.72975(9) 0.19176(8) 0.08631(6) 0.0238(3) Uani 1 1 d .
H32A H 0.6735 0.2090 0.0844 0.029 Uiso 1 1 calc R
C33 C 0.75620(11) 0.12410(9) 0.06929(6) 0.0275(3) Uani 1 1 d .
H33A H 0.7220 0.0854 0.0532 0.033 Uiso 1 1 calc R
C34 C 0.89765(13) 0.05774(9) 0.06474(8) 0.0382(4) Uani 1 1 d .
C35 C 0.95335(19) 0.08982(12) 0.02561(11) 0.0663(9) Uani 1 1 d .
H35A H 0.9902 0.1293 0.0413 0.100 Uiso 1 1 calc R
H35B H 0.9181 0.1119 -0.0026 0.100 Uiso 1 1 calc R
H35C H 0.9872 0.0487 0.0132 0.100 Uiso 1 1 calc R
C36 C 0.84223(16) -0.00536(10) 0.04016(8) 0.0478(5) Uani 1 1 d .
H36A H 0.8082 -0.0274 0.0652 0.072 Uiso 1 1 calc R
H36B H 0.8774 -0.0451 0.0273 0.072 Uiso 1 1 calc R
H36C H 0.8056 0.0160 0.0123 0.072 Uiso 1 1 calc R
C37 C 0.94674(14) 0.02567(10) 0.11122(10) 0.0499(6) Uani 1 1 d .
H37A H 0.9830 0.0654 0.1271 0.075 Uiso 1 1 calc R
H37B H 0.9810 -0.0172 0.1016 0.075 Uiso 1 1 calc R
H37C H 0.9080 0.0080 0.1351 0.075 Uiso 1 1 calc R
N41 N 0.51447(7) 0.42294(7) 0.21238(4) 0.0191(2) Uani 1 1 d .
C41 C 0.43578(8) 0.44833(7) 0.21560(5) 0.0171(2) Uani 1 1 d .
N42 N 0.43945(7) 0.52089(6) 0.23288(4) 0.0187(2) Uani 1 1 d .
C42 C 0.56844(9) 0.48144(8) 0.22759(6) 0.0235(3) Uani 1 1 d .
H42A H 0.6277 0.4796 0.2290 0.028 Uiso 1 1 calc R
C43 C 0.52264(9) 0.54166(8) 0.24016(6) 0.0238(3) Uani 1 1 d .
H43A H 0.5437 0.5896 0.2519 0.029 Uiso 1 1 calc R
C44 C 0.36743(9) 0.57051(8) 0.24550(5) 0.0216(2) Uani 1 1 d .
C45 C 0.30731(11) 0.58086(9) 0.19846(6) 0.0304(3) Uani 1 1 d .
H45A H 0.3370 0.6040 0.1718 0.046 Uiso 1 1 calc R
H45B H 0.2612 0.6141 0.2062 0.046 Uiso 1 1 calc R
H45C H 0.2851 0.5311 0.1871 0.046 Uiso 1 1 calc R
C46 C 0.32548(11) 0.53375(10) 0.28865(6) 0.0313(3) Uani 1 1 d .
H46A H 0.3010 0.4848 0.2775 0.047 Uiso 1 1 calc R
H46B H 0.2814 0.5674 0.2988 0.047 Uiso 1 1 calc R
H46C H 0.3671 0.5254 0.3173 0.047 Uiso 1 1 calc R
C47 C 0.40168(11) 0.64861(9) 0.26214(6) 0.0290(3) Uani 1 1 d .
H47A H 0.4269 0.6730 0.2341 0.043 Uiso 1 1 calc R
H47B H 0.4441 0.6425 0.2907 0.043 Uiso 1 1 calc R
H47C H 0.3560 0.6805 0.2723 0.043 Uiso 1 1 calc R
N51 N 0.57846(7) 0.29622(7) 0.24738(4) 0.0199(2) Uani 1 1 d .
C51 C 0.55446(8) 0.29487(8) 0.29458(5) 0.0193(2) Uani 1 1 d .
N52 N 0.59957(7) 0.24076(7) 0.32150(5) 0.0217(2) Uani 1 1 d .
C52 C 0.63920(9) 0.24126(8) 0.24439(6) 0.0228(3) Uani 1 1 d .
H52A H 0.6667 0.2294 0.2153 0.027 Uiso 1 1 calc R
C53 C 0.65289(9) 0.20731(9) 0.28977(6) 0.0250(3) Uani 1 1 d .
H53A H 0.6919 0.1677 0.2984 0.030 Uiso 1 1 calc R
C54 C 0.59534(10) 0.22003(9) 0.37618(6) 0.0254(3) Uani 1 1 d .
C55 C 0.50817(11) 0.18948(10) 0.38390(7) 0.0334(3) Uani 1 1 d .
H55A H 0.4961 0.1451 0.3621 0.050 Uiso 1 1 calc R
H55B H 0.4665 0.2293 0.3753 0.050 Uiso 1 1 calc R
H55C H 0.5061 0.1745 0.4192 0.050 Uiso 1 1 calc R
C56 C 0.61821(13) 0.29031(10) 0.40831(6) 0.0349(4) Uani 1 1 d .
H56A H 0.5771 0.3307 0.4000 0.052 Uiso 1 1 calc R
H56B H 0.6739 0.3082 0.4016 0.052 Uiso 1 1 calc R
H56C H 0.6183 0.2771 0.4440 0.052 Uiso 1 1 calc R
C57 C 0.65882(13) 0.15678(12) 0.38979(7) 0.0404(4) Uani 1 1 d .
H57A H 0.6442 0.1117 0.3692 0.061 Uiso 1 1 calc R
H57B H 0.6582 0.1438 0.4255 0.061 Uiso 1 1 calc R
H57C H 0.7148 0.1743 0.3834 0.061 Uiso 1 1 calc R
C61 C 0.43469(9) 0.24377(8) 0.16542(5) 0.0198(2) Uani 1 1 d .
N61 N 0.49247(8) 0.29873(7) 0.16093(4) 0.0204(2) Uani 1 1 d .
C62 C 0.49060(10) 0.31790(9) 0.11048(6) 0.0262(3) Uani 1 1 d .
H62A H 0.5247 0.3551 0.0965 0.031 Uiso 1 1 calc R
N62 N 0.39669(8) 0.22815(7) 0.11894(5) 0.0239(2) Uani 1 1 d .
C63 C 0.43228(11) 0.27484(10) 0.08463(6) 0.0295(3) Uani 1 1 d .
H63A H 0.4180 0.2761 0.0493 0.035 Uiso 1 1 calc R
C64 C 0.32552(11) 0.17363(10) 0.10542(6) 0.0296(3) Uani 1 1 d .
C65 C 0.24915(11) 0.20041(11) 0.13095(7) 0.0356(4) Uani 1 1 d .
H65A H 0.2618 0.1989 0.1676 0.053 Uiso 1 1 calc R
H65B H 0.2017 0.1668 0.1212 0.053 Uiso 1 1 calc R
H65C H 0.2351 0.2527 0.1204 0.053 Uiso 1 1 calc R
C66 C 0.35299(13) 0.09278(10) 0.12077(8) 0.0393(4) Uani 1 1 d .
H66A H 0.3662 0.0906 0.1574 0.059 Uiso 1 1 calc R
H66B H 0.4026 0.0790 0.1040 0.059 Uiso 1 1 calc R
H66C H 0.3077 0.0570 0.1108 0.059 Uiso 1 1 calc R
C67 C 0.30380(14) 0.17616(13) 0.04823(7) 0.0441(5) Uani 1 1 d .
H67A H 0.2844 0.2274 0.0383 0.066 Uiso 1 1 calc R
H67B H 0.2595 0.1391 0.0387 0.066 Uiso 1 1 calc R
H67C H 0.3535 0.1636 0.0312 0.066 Uiso 1 1 calc R
N71 N 0.3237(2) 0.43714(16) 0.40334(10) 0.0875(9) Uani 1 1 d .
C71 C 0.27441(18) 0.39512(15) 0.41283(9) 0.0547(6) Uani 1 1 d .
C72 C 0.21127(18) 0.34184(19) 0.42596(10) 0.0683(7) Uani 1 1 d .
H72A H 0.2383 0.2970 0.4421 0.102 Uiso 1 1 calc R
H72B H 0.1770 0.3262 0.3954 0.102 Uiso 1 1 calc R
H72C H 0.1757 0.3662 0.4493 0.102 Uiso 1 1 calc R
N81 N 0.61648(16) 0.00457(15) 0.00897(10) 0.0703(6) Uani 1 1 d .
C81 C 0.58703(17) -0.03915(16) 0.03500(10) 0.0578(6) Uani 1 1 d .
C82 C 0.5491(2) -0.09375(16) 0.06674(11) 0.0669(7) Uani 1 1 d .
H82A H 0.4897 -0.0992 0.0554 0.100 Uiso 1 1 calc R
H82B H 0.5550 -0.0758 0.1017 0.100 Uiso 1 1 calc R
H82C H 0.5769 -0.1432 0.0646 0.100 Uiso 1 1 calc R

loop_
_atom_site_aniso_label
_atom_site_aniso_U_11
_atom_site_aniso_U_22
_atom_site_aniso_U_33
_atom_site_aniso_U_23
_atom_site_aniso_U_13
_atom_site_aniso_U_12
Ga1 0.02009(7) 0.01974(7) 0.01926(7) 0.00016(5) 0.00802(5) 0.00017(5)
Ga2 0.01658(6) 0.01702(6) 0.01904(7) -0.00034(5) 0.00407(5) -0.00039(5)
Ga3 0.02088(7) 0.02206(7) 0.02423(7) -0.00193(6) 0.00476(6) 0.00097(6)
Ga4 0.02998(8) 0.02958(9) 0.02241(8) 0.00267(6) 0.00265(6) -0.00068(7)
Cl1 0.02570(16) 0.03585(19) 0.03168(18) -0.00210(15) 0.01592(14) -0.00003(14)
Cl2 0.02183(15) 0.02702(16) 0.02870(16) -0.00226(13) 0.00982(12) -0.00526(12)
Cl3 0.02065(14) 0.02169(14) 0.03030(16) -0.00828(12) 0.00608(12) -0.00045(11)
Cl4 0.03027(17) 0.02486(16) 0.02651(16) -0.00704(13) 0.00681(13) 0.00378(13)
Cl5 0.02393(17) 0.0504(2) 0.0360(2) -0.00382(18) -0.00323(15) 0.00049(16)
Cl6 0.0502(3) 0.02962(19) 0.0485(3) 0.01031(18) 0.0174(2) -0.00008(18)
Cl7 0.0698(4) 0.0528(3) 0.0323(2) -0.0111(2) 0.0102(2) -0.0003(3)
Cl8 0.02744(19) 0.0612(3) 0.0409(2) 0.0149(2) 0.00299(17) 0.00142(19)
Cl9 0.0668(3) 0.0328(2) 0.0557(3) 0.0116(2) 0.0015(3) -0.0030(2)
Cl10 0.0326(2) 0.0574(3) 0.03064(19) 0.00814(18) -0.00235(16) 0.00004(19)
S1 0.02233(15) 0.01749(14) 0.01956(14) 0.00131(11) 0.00716(11) -0.00289(11)
S2 0.02825(17) 0.02722(17) 0.01639(14) -0.00217(12) 0.00493(12) -0.00194(13)
S3 0.02009(15) 0.02091(15) 0.02932(17) 0.00570(13) 0.00652(13) 0.00459(12)
S4 0.01518(13) 0.01803(14) 0.02319(15) 0.00123(11) 0.00049(11) -0.00095(10)
S5 0.01862(14) 0.02344(15) 0.01943(14) -0.00310(12) 0.00230(11) 0.00231(11)
S6 0.02799(16) 0.01634(13) 0.01877(14) 0.00057(11) 0.00622(12) 0.00072(12)
B1 0.0161(6) 0.0163(6) 0.0174(6) 0.0013(5) 0.0024(5) 0.0004(5)
B2 0.0179(6) 0.0212(7) 0.0211(6) 0.0007(5) 0.0044(5) 0.0011(5)
C11 0.0165(5) 0.0154(5) 0.0185(5) -0.0003(4) 0.0053(4) 0.0001(4)
N11 0.0166(5) 0.0167(5) 0.0161(5) 0.0003(4) 0.0045(4) -0.0008(4)
C12 0.0213(6) 0.0203(6) 0.0172(5) 0.0017(5) 0.0043(5) -0.0020(5)
N12 0.0162(5) 0.0179(5) 0.0190(5) 0.0002(4) 0.0028(4) -0.0011(4)
C13 0.0211(6) 0.0225(6) 0.0187(6) 0.0030(5) 0.0034(5) -0.0012(5)
C14 0.0160(5) 0.0225(6) 0.0259(6) -0.0021(5) 0.0015(5) -0.0021(5)
C15 0.0288(7) 0.0210(6) 0.0369(8) -0.0032(6) 0.0011(6) -0.0060(5)
C16 0.0241(7) 0.0357(8) 0.0272(7) -0.0025(6) -0.0025(5) -0.0032(6)
C17 0.0182(6) 0.0361(8) 0.0363(8) -0.0019(7) 0.0050(6) 0.0028(6)
N21 0.0187(5) 0.0170(5) 0.0185(5) 0.0012(4) 0.0013(4) 0.0007(4)
C21 0.0198(6) 0.0218(6) 0.0180(6) 0.0026(5) 0.0001(4) -0.0025(5)
C22 0.0212(6) 0.0193(6) 0.0272(7) 0.0012(5) 0.0012(5) 0.0027(5)
N22 0.0219(5) 0.0252(6) 0.0225(5) 0.0087(5) -0.0035(4) -0.0037(4)
C23 0.0234(6) 0.0218(6) 0.0348(8) 0.0073(6) -0.0020(6) 0.0012(5)
C24 0.0301(8) 0.0442(9) 0.0266(7) 0.0197(7) -0.0023(6) -0.0079(7)
C25 0.0353(9) 0.0559(12) 0.0530(12) 0.0371(10) -0.0029(8) -0.0005(8)
C26 0.0546(12) 0.0748(15) 0.0191(7) 0.0123(8) -0.0068(7) -0.0176(11)
C27 0.0300(8) 0.0421(10) 0.0423(10) 0.0198(8) 0.0048(7) -0.0072(7)
C31 0.0241(6) 0.0164(5) 0.0199(6) 0.0021(4) 0.0064(5) 0.0009(5)
N31 0.0198(5) 0.0153(5) 0.0180(5) 0.0009(4) 0.0022(4) -0.0010(4)
N32 0.0358(7) 0.0152(5) 0.0238(6) -0.0007(4) 0.0087(5) -0.0002(5)
C32 0.0250(6) 0.0226(6) 0.0231(6) 0.0016(5) -0.0006(5) -0.0049(5)
C33 0.0368(8) 0.0217(6) 0.0240(7) -0.0014(5) 0.0025(6) -0.0071(6)
C34 0.0520(11) 0.0166(6) 0.0505(10) -0.0044(7) 0.0287(9) 0.0006(7)
C35 0.098(2) 0.0300(9) 0.0821(17) -0.0201(10) 0.0698(16) -0.0157(11)
C36 0.0759(15) 0.0202(7) 0.0515(11) -0.0108(7) 0.0289(11) -0.0081(8)
C37 0.0419(10) 0.0203(8) 0.0891(17) 0.0069(9) 0.0157(11) 0.0107(7)
N41 0.0160(5) 0.0201(5) 0.0216(5) 0.0016(4) 0.0035(4) -0.0005(4)
C41 0.0160(5) 0.0171(5) 0.0182(5) 0.0024(4) 0.0013(4) -0.0005(4)
N42 0.0179(5) 0.0177(5) 0.0203(5) 0.0006(4) 0.0004(4) -0.0009(4)
C42 0.0170(6) 0.0240(6) 0.0295(7) 0.0004(5) 0.0015(5) -0.0046(5)
C43 0.0205(6) 0.0218(6) 0.0286(7) -0.0003(5) -0.0010(5) -0.0046(5)
C44 0.0228(6) 0.0195(6) 0.0220(6) -0.0010(5) -0.0013(5) 0.0039(5)
C45 0.0318(8) 0.0223(7) 0.0343(8) -0.0001(6) -0.0117(6) 0.0056(6)
C46 0.0349(8) 0.0307(8) 0.0300(7) -0.0025(6) 0.0118(6) 0.0029(6)
C47 0.0331(8) 0.0214(7) 0.0311(7) -0.0048(6) -0.0042(6) 0.0025(6)
N51 0.0159(5) 0.0224(5) 0.0216(5) 0.0006(4) 0.0032(4) 0.0028(4)
C51 0.0171(5) 0.0208(6) 0.0202(6) -0.0003(5) 0.0021(4) 0.0006(4)
N52 0.0210(5) 0.0226(5) 0.0212(5) 0.0015(4) 0.0002(4) 0.0021(4)
C52 0.0179(6) 0.0235(6) 0.0275(7) -0.0011(5) 0.0052(5) 0.0037(5)
C53 0.0207(6) 0.0248(7) 0.0296(7) 0.0009(5) 0.0026(5) 0.0061(5)
C54 0.0294(7) 0.0255(7) 0.0209(6) 0.0042(5) -0.0001(5) -0.0004(5)
C55 0.0363(8) 0.0328(8) 0.0316(8) 0.0059(6) 0.0056(7) -0.0072(7)
C56 0.0486(10) 0.0329(8) 0.0219(7) 0.0007(6) -0.0042(7) -0.0090(7)
C57 0.0450(10) 0.0428(10) 0.0326(9) 0.0125(7) -0.0013(7) 0.0137(8)
C61 0.0233(6) 0.0183(6) 0.0186(6) -0.0010(4) 0.0054(5) 0.0020(5)
N61 0.0222(5) 0.0213(5) 0.0182(5) 0.0009(4) 0.0052(4) 0.0012(4)
C62 0.0309(7) 0.0290(7) 0.0195(6) 0.0026(5) 0.0073(5) -0.0020(6)
N62 0.0289(6) 0.0243(6) 0.0189(5) -0.0013(4) 0.0042(4) -0.0020(5)
C63 0.0367(8) 0.0346(8) 0.0177(6) 0.0018(6) 0.0053(6) -0.0040(6)
C64 0.0335(8) 0.0303(7) 0.0245(7) -0.0023(6) 0.0002(6) -0.0082(6)
C65 0.0283(8) 0.0421(9) 0.0360(9) 0.0044(7) 0.0011(6) -0.0046(7)
C66 0.0508(11) 0.0262(8) 0.0407(9) -0.0083(7) 0.0030(8) -0.0063(7)
C67 0.0526(12) 0.0522(11) 0.0264(8) -0.0056(8) -0.0032(8) -0.0180(9)
N71 0.131(3) 0.0725(17) 0.0610(15) 0.0033(13) 0.0181(16) -0.0309(17)
C71 0.0752(17) 0.0514(13) 0.0380(11) -0.0008(9) 0.0083(11) 0.0037(12)
C72 0.0640(16) 0.094(2) 0.0481(13) -0.0012(14) 0.0110(12) -0.0138(15)
N81 0.0653(14) 0.0698(15) 0.0756(16) -0.0143(13) 0.0056(12) -0.0245(12)
C81 0.0561(14) 0.0549(14) 0.0618(15) -0.0124(12) 0.0017(11) -0.0092(11)
C82 0.0801(19) 0.0583(15) 0.0626(16) -0.0011(13) 0.0086(14) -0.0159(14)

loop_
_atom_type_symbol
_atom_type_description
_atom_type_scat_dispersion_real
_atom_type_scat_dispersion_imag
_atom_type_scat_source
C C 0.0033 0.0016 'International Tables Vol C Tables 4.2.6.8 and 6.1.1.4'
H H 0.0000 0.0000 'International Tables Vol C Tables 4.2.6.8 and 6.1.1.4'
B B 0.0013 0.0007 'International Tables Vol C Tables 4.2.6.8 and 6.1.1.4'
N N 0.0061 0.0033 'International Tables Vol C Tables 4.2.6.8 and 6.1.1.4'
S S 0.1246 0.1234 'International Tables Vol C Tables 4.2.6.8 and 6.1.1.4'
Cl Cl 0.1484 0.1585 'International Tables Vol C Tables 4.2.6.8 and 6.1.1.4'
Ga Ga 0.2307 1.6083 'International Tables Vol C Tables 4.2.6.8 and 6.1.1.4'

loop_
_geom_angle_atom_site_label_1
_geom_angle_atom_site_label_2
_geom_angle_atom_site_label_3
_geom_angle
Cl1 Ga1 S3 108.071(16)
Cl1 Ga1 S2 111.435(16)
S3 Ga1 S2 108.706(15)
Cl1 Ga1 S1 113.932(15)
S3 Ga1 S1 108.451(14)
S2 Ga1 S1 106.110(14)
Cl2 Ga2 S5 110.113(15)
Cl2 Ga2 S4 112.698(15)
S5 Ga2 S4 107.564(14)
Cl2 Ga2 S6 110.318(14)
S5 Ga2 S6 110.419(14)
S4 Ga2 S6 105.614(14)
Cl6 Ga3 Cl5 110.40(2)
Cl6 Ga3 Cl3 110.861(18)
Cl5 Ga3 Cl3 109.692(17)
Cl6 Ga3 Cl4 109.491(19)
Cl5 Ga3 Cl4 111.641(17)
Cl3 Ga3 Cl4 104.630(15)
Cl9 Ga4 Cl10 111.32(2)
Cl9 Ga4 Cl7 109.49(2)
Cl10 Ga4 Cl7 108.43(2)
Cl9 Ga4 Cl8 110.47(2)
Cl10 Ga4 Cl8 108.311(19)
Cl7 Ga4 Cl8 108.76(2)
C11 S1 Ga1 95.77(4)
C21 S2 Ga1 98.07(5)
C31 S3 Ga1 95.91(5)
C41 S4 Ga2 96.12(4)
C51 S5 Ga2 95.94(5)
C61 S6 Ga2 97.67(5)
H1 B1 N31 105.7(10)
H1 B1 N21 106.5(10)
N31 B1 N21 110.79(11)
H1 B1 N11 107.1(10)
N31 B1 N11 113.16(11)
N21 B1 N11 113.03(10)
H2 B2 N41 105.6(10)
H2 B2 N51 107.5(10)
N41 B2 N51 112.89(11)
H2 B2 N61 105.8(10)
N41 B2 N61 112.49(11)
N51 B2 N61 111.95(11)
N11 C11 N12 109.01(11)
N11 C11 S1 125.59(10)
N12 C11 S1 125.39(10)
C11 N11 C12 107.41(11)
C11 N11 B1 133.49(11)
C12 N11 B1 119.09(11)
C13 C12 N11 108.52(12)
C11 N12 C13 107.77(11)
C11 N12 C14 127.80(11)
C13 N12 C14 124.40(11)
C12 C13 N12 107.29(12)
N12 C14 C16 108.70(11)
N12 C14 C17 108.39(12)
C16 C14 C17 109.10(13)
N12 C14 C15 110.03(11)
C16 C14 C15 108.53(13)
C17 C14 C15 112.03(13)
C21 N21 C22 107.83(11)
C21 N21 B1 132.79(11)
C22 N21 B1 119.34(11)
N21 C21 N22 108.40(12)
N21 C21 S2 126.17(10)
N22 C21 S2 125.43(11)
C23 C22 N21 108.22(13)
C21 N22 C23 107.96(12)
C21 N22 C24 127.03(14)
C23 N22 C24 124.83(13)
C22 C23 N22 107.60(13)
N22 C24 C26 110.20(14)
N22 C24 C27 108.19(13)
C26 C24 C27 111.79(18)
N22 C24 C25 108.04(16)
C26 C24 C25 109.04(16)
C27 C24 C25 109.49(15)
N31 C31 N32 108.86(12)
N31 C31 S3 125.14(10)
N32 C31 S3 125.98(11)
C31 N31 C32 107.75(12)
C31 N31 B1 132.92(11)
C32 N31 B1 119.31(11)
C31 N32 C33 107.88(12)
C31 N32 C34 126.85(14)
C33 N32 C34 125.19(14)
C33 C32 N31 108.09(13)
C32 C33 N32 107.42(13)
N32 C34 C37 109.81(15)
N32 C34 C36 108.29(16)
C37 C34 C36 108.70(16)
N32 C34 C35 107.47(14)
C37 C34 C35 113.5(2)
C36 C34 C35 108.99(17)
C41 N41 C42 107.61(11)
C41 N41 B2 133.18(12)
C42 N41 B2 119.01(11)
N41 C41 N42 108.66(11)
N41 C41 S4 125.32(10)
N42 C41 S4 126.02(10)
C41 N42 C43 107.92(11)
C41 N42 C44 127.42(11)
C43 N42 C44 124.57(12)
C43 C42 N41 108.28(12)
C42 C43 N42 107.53(12)
N42 C44 C45 109.08(12)
N42 C44 C47 108.60(12)
C45 C44 C47 108.48(12)
N42 C44 C46 108.87(11)
C45 C44 C46 112.35(13)
C47 C44 C46 109.39(13)
C51 N51 C52 107.77(12)
C51 N51 B2 133.53(12)
C52 N51 B2 118.69(11)
N51 C51 N52 108.71(12)
N51 C51 S5 125.83(10)
N52 C51 S5 125.42(11)
C51 N52 C53 107.63(12)
C51 N52 C54 127.55(12)
C53 N52 C54 124.81(12)
C53 C52 N51 108.40(13)
C52 C53 N52 107.48(12)
N52 C54 C56 108.49(12)
N52 C54 C57 108.46(13)
C56 C54 C57 109.38(15)
N52 C54 C55 109.62(12)
C56 C54 C55 112.59(14)
C57 C54 C55 108.22(14)
N61 C61 N62 108.59(12)
N61 C61 S6 125.49(11)
N62 C61 S6 125.91(11)
C61 N61 C62 107.74(12)
C61 N61 B2 133.46(12)
C62 N61 B2 118.64(12)
C63 C62 N61 108.32(13)
C61 N62 C63 107.68(12)
C61 N62 C64 127.86(12)
C63 N62 C64 124.39(13)
C62 C63 N62 107.66(13)
N62 C64 C65 108.65(13)
N62 C64 C66 109.26(14)
C65 C64 C66 112.91(15)
N62 C64 C67 108.56(13)
C65 C64 C67 108.29(16)
C66 C64 C67 109.08(15)
N71 C71 C72 178.9(3)
N81 C81 C82 179.0(3)

loop_
_geom_bond_atom_site_label_1
_geom_bond_atom_site_label_2
_geom_bond_distance
Ga1 Cl1 2.1729(4)
Ga1 S3 2.2710(4)
Ga1 S2 2.2723(4)
Ga1 S1 2.2775(4)
Ga2 Cl2 2.1681(4)
Ga2 S5 2.2747(4)
Ga2 S4 2.2801(4)
Ga2 S6 2.2827(4)
Ga3 Cl6 2.1708(5)
Ga3 Cl5 2.1718(4)
Ga3 Cl3 2.1800(4)
Ga3 Cl4 2.1810(4)
Ga4 Cl9 2.1676(5)
Ga4 Cl10 2.1774(5)
Ga4 Cl7 2.1792(5)
Ga4 Cl8 2.1807(5)
S1 C11 1.7410(13)
S2 C21 1.7427(15)
S3 C31 1.7416(15)
S4 C41 1.7387(13)
S5 C51 1.7399(14)
S6 C61 1.7433(14)
B1 H1 1.075(18)
B1 N31 1.5517(18)
B1 N21 1.5551(18)
B1 N11 1.5589(18)
B2 H2 1.084(19)
B2 N41 1.5514(19)
B2 N51 1.5553(19)
B2 N61 1.556(2)
C11 N11 1.3501(16)
C11 N12 1.3551(17)
N11 C12 1.3808(16)
C12 C13 1.3521(19)
N12 C13 1.3857(17)
N12 C14 1.5084(17)
C14 C16 1.529(2)
C14 C17 1.530(2)
C14 C15 1.532(2)
N21 C21 1.3477(17)
N21 C22 1.3841(17)
C21 N22 1.3604(18)
C22 C23 1.346(2)
N22 C23 1.381(2)
N22 C24 1.5058(19)
C24 C26 1.524(3)
C24 C27 1.530(2)
C24 C25 1.539(3)
C31 N31 1.3456(17)
C31 N32 1.3541(18)
N31 C32 1.3812(18)
N32 C33 1.382(2)
N32 C34 1.509(2)
C32 C33 1.354(2)
C34 C37 1.516(3)
C34 C36 1.531(3)
C34 C35 1.541(3)
N41 C41 1.3508(17)
N41 C42 1.3810(18)
C41 N42 1.3539(17)
N42 C43 1.3824(18)
N42 C44 1.5105(18)
C42 C43 1.348(2)
C44 C45 1.523(2)
C44 C47 1.528(2)
C44 C46 1.528(2)
N51 C51 1.3495(18)
N51 C52 1.3797(17)
C51 N52 1.3597(18)
N52 C53 1.3878(19)
N52 C54 1.5104(19)
C52 C53 1.349(2)
C54 C56 1.528(2)
C54 C57 1.529(2)
C54 C55 1.531(2)
C61 N61 1.3518(18)
C61 N62 1.3589(18)
N61 C62 1.3843(18)
C62 C63 1.344(2)
N62 C63 1.3894(19)
N62 C64 1.510(2)
C64 C65 1.530(3)
C64 C66 1.531(3)
C64 C67 1.534(2)
N71 C71 1.127(4)
C71 C72 1.446(4)
N81 C81 1.164(4)
C81 C82 1.449(4)
